data_7712651
loop_
_publ_author_name
'Zhu, Zi-Yi'
'Wang, Zirui'
'Li, Qiao-Hong'
'Ma, Zhi-Zhou'
'Wang, Fei'
'Zhang, Jian'

_publ_section_title
;
 Porphyrin Metal-Organic Frameworks with Bilayer and Pillar-layered
 Frameworks for Third-order Nonlinear Optical Properties
;
_journal_name_full 'Dalton Transactions'
_journal_paper_doi 10.1039/D3DT00440F
_journal_year 2023
_chemical_formula_moiety 'C64 H34 N8 O8 Zn3'
_chemical_formula_sum 'C64 H34 N8 O8 Zn3'
_chemical_formula_weight 1239.10
_space_group_crystal_system monoclinic
_space_group_IT_number 15
_space_group_name_Hall '-C 2yc'
_space_group_name_H-M_alt 'C 1 2/c 1'
_atom_sites_solution_hydrogens geom
_atom_sites_solution_primary dual
_audit_creation_date 2022-10-17
_audit_creation_method
;
Olex2 1.3-alpha
(compiled 2020.11.12 svn.r5f609507 for OlexSys, GUI svn.r6408)
;
_audit_update_record
;
2023-01-09 deposited with the CCDC.	2023-03-17 downloaded from the CCDC.
;
_cell_angle_alpha 90
_cell_angle_beta 96.728(2)
_cell_angle_gamma 90
_cell_formula_units_Z 4
_cell_length_a 23.5128(4)
_cell_length_b 23.5272(3)
_cell_length_c 18.2894(3)
_cell_measurement_reflns_used 17656
_cell_measurement_temperature 99.99(13)
_cell_measurement_theta_max 60.3780
_cell_measurement_theta_min 2.3230
_cell_volume 10047.8(3)
_computing_cell_refinement 'CrysAlisPro 1.171.41.93a (Rigaku OD, 2020)'
_computing_data_collection 'CrysAlisPro 1.171.41.93a (Rigaku OD, 2020)'
_computing_data_reduction 'CrysAlisPro 1.171.41.93a (Rigaku OD, 2020)'
_computing_molecular_graphics 'Olex2 1.3-alpha (Dolomanov et al., 2009)'
_computing_publication_material 'Olex2 1.3-alpha (Dolomanov et al., 2009)'
_computing_structure_refinement 'SHELXL 2014/7 (Sheldrick, 2015)'
_computing_structure_solution 'SHELXT 2014/5 (Sheldrick, 2014)'
_diffrn_ambient_environment N~2~
_diffrn_ambient_temperature 99.99(13)
_diffrn_detector 'Hybrid Pixel Array Detector'
_diffrn_detector_area_resol_mean 10.0000
_diffrn_detector_type HyPix
_diffrn_measured_fraction_theta_full 0.987
_diffrn_measured_fraction_theta_max 0.987
_diffrn_measurement_details
;
List of Runs (angles in degrees, time in seconds):

  # Type    Start    End  Width  t~exp~   \w     \q     \k     \f   Frames
#--------------------------------------------------------------------------
  1  \w     17.00  71.00   0.50    1.53    --   -1.25  24.00  43.00  108
  2  \w    -72.00 -30.00   0.50    1.53    --   -1.25 -24.00-120.00   84
  3  \w    -23.00   3.00   0.50    1.53    --   -1.25 -24.00-120.00   52
  4  \w     58.00 143.00   0.50    6.30    --   72.27  24.00  43.00  170
  5  \w     -4.00  73.00   0.50    6.30    --   72.27 -24.00-120.00  154
  6  \w   -140.00 -92.00   0.50    6.30    --  -74.77 -24.00-120.00   96
  7  \w    -12.00  38.00   0.50    1.53    --   -1.25  57.00-180.00  100
  8  \w      0.00  87.00   0.50    6.30    --   72.27 -57.00-180.00  174
  9  \w      1.00  81.00   0.50    6.30    --   72.27 -57.00 150.00  160
 10  \w    -75.00 -20.00   0.50    6.30    --  -74.77 125.00  60.00  110
 11  \w   -147.00 -87.00   0.50    6.30    --  -74.77-125.00   0.00  120
 12  \w   -106.00 -63.00   0.50    6.30    --  -74.77 125.00 120.00   86
 13  \w    -48.00 -22.00   0.50    6.30    --  -74.77 125.00 120.00   52
 14  \w   -104.00 -79.00   0.50    6.30    --  -74.77 125.00  60.00   50
 15  \w    -49.00 -24.00   0.50    6.30    --  -74.77  24.00  43.00   50
;
_diffrn_measurement_device 'four-circle diffractometer'
_diffrn_measurement_device_type 'ROD, Synergy Custom system, HyPix'
_diffrn_measurement_method '\w scans'
_diffrn_orient_matrix_type 'CrysAlisPro convention (1999,Acta A55,543-557)'
_diffrn_orient_matrix_UB_11 0.0395914000
_diffrn_orient_matrix_UB_12 0.0140526000
_diffrn_orient_matrix_UB_13 0.0557581000
_diffrn_orient_matrix_UB_21 -0.0374038000
_diffrn_orient_matrix_UB_22 -0.0111399000
_diffrn_orient_matrix_UB_23 0.0479543000
_diffrn_orient_matrix_UB_31 0.0180248000
_diffrn_orient_matrix_UB_32 -0.0540410000
_diffrn_orient_matrix_UB_33 0.0046009000
_diffrn_radiation_monochromator mirror
_diffrn_radiation_probe x-ray
_diffrn_radiation_type 'Ga K\a'
_diffrn_radiation_wavelength 1.3405
_diffrn_reflns_av_R_equivalents 0.0361
_diffrn_reflns_av_unetI/netI 0.0302
_diffrn_reflns_Laue_measured_fraction_full 0.987
_diffrn_reflns_Laue_measured_fraction_max 0.987
_diffrn_reflns_limit_h_max 27
_diffrn_reflns_limit_h_min -27
_diffrn_reflns_limit_k_max 16
_diffrn_reflns_limit_k_min -28
_diffrn_reflns_limit_l_max 21
_diffrn_reflns_limit_l_min -21
_diffrn_reflns_number 33925
_diffrn_reflns_point_group_measured_fraction_full 0.987
_diffrn_reflns_point_group_measured_fraction_max 0.987
_diffrn_reflns_theta_full 52.931
_diffrn_reflns_theta_max 52.931
_diffrn_reflns_theta_min 2.318
_diffrn_source 'micro-focus metaljet'
_exptl_absorpt_coefficient_mu 0.743
_exptl_absorpt_correction_T_max 1.00000
_exptl_absorpt_correction_T_min 0.40375
_exptl_absorpt_correction_type multi-scan
_exptl_absorpt_process_details
;
CrysAlisPro 1.171.41.93a (Rigaku Oxford Diffraction, 2020)
Empirical absorption correction using spherical harmonics,
implemented in SCALE3 ABSPACK scaling algorithm.
;
_exptl_crystal_colour 'metallic reddish red'
_exptl_crystal_colour_lustre metallic
_exptl_crystal_colour_modifier reddish
_exptl_crystal_colour_primary red
_exptl_crystal_density_diffrn 0.819
_exptl_crystal_description block
_exptl_crystal_F_000 2512
_exptl_crystal_size_max 0.1
_exptl_crystal_size_mid 0.1
_exptl_crystal_size_min 0.1
_refine_diff_density_max 2.219
_refine_diff_density_min -0.682
_refine_diff_density_rms 0.112
_refine_ls_extinction_method none
_refine_ls_goodness_of_fit_ref 1.055
_refine_ls_hydrogen_treatment constr
_refine_ls_matrix_type full
_refine_ls_number_parameters 379
_refine_ls_number_reflns 8770
_refine_ls_number_restraints 369
_refine_ls_restrained_S_all 1.534
_refine_ls_R_factor_all 0.0872
_refine_ls_R_factor_gt 0.0815
_refine_ls_shift/su_max 0.001
_refine_ls_shift/su_mean 0.000
_refine_ls_structure_factor_coef Fsqd
_refine_ls_weighting_details 'w=1/[\s^2^(Fo^2^)+(0.1433P)^2^+37.5876P] where P=(Fo^2^+2Fc^2^)/3'
_refine_ls_weighting_scheme calc
_refine_ls_wR_factor_gt 0.2274
_refine_ls_wR_factor_ref 0.2327
_reflns_Friedel_coverage 0.000
_reflns_number_gt 7601
_reflns_number_total 8770
_reflns_threshold_expression 'I > 2\s(I)'
_cod_data_source_file d3dt00440f2.cif
_cod_data_source_block ZnTCPP-2
_cod_database_code 7712651
_shelx_shelxl_version_number 2014/7
_chemical_oxdiff_formula 'Zn C N O'
_shelx_space_group_comment
;
The symmetry employed for this shelxl refinement is uniquely defined
by the following loop, which should always be used as a source of
symmetry information in preference to the above space-group names.
They are only intended as comments.
;
_shelx_estimated_absorpt_t_max 0.929
_shelx_estimated_absorpt_t_min 0.929
_reflns_odcompleteness_completeness 99.88
_reflns_odcompleteness_iscentric 1
_reflns_odcompleteness_theta 56.82
_olex2_refinement_description
;
1. Fixed Uiso
 At 1.2 times of:
  All C(H) groups
2. Uiso/Uaniso restraints and constraints
Uanis(Zn02) \\sim Ueq: with sigma of 0.001 and sigma for terminal atoms of 0.002
3. Rigid body (RIGU) restrains
 Zn02, Zn01, N007, O003, C00M, C00U, C00C, C00K, N00A, C00T, C019, C00D, H00K,
 C01A, H019, C01B, C00Y, H01A, C01C, H01B, C00W, H00Y, H01C, C00I, H00W, C014,
 C011, N00B, C016, C015, H016, C018, N008, C010, H018, C00G, C00S, C00V, C00L,
 C00N, C00O, C00X, C013, C00E, H00N, H00O, H00X, C012, C00Z, H013, C00P, H012,
 C00Q, H00Z, H00P, C00R, C00H, C00J, H00R, O004, O005, C00F, O006
 with sigma for 1-2 distances of 0.01 and sigma for 1-3 distances of 0.02
 Zn02, C014, C00I, C00W
 with sigma for 1-2 distances of 0.001 and sigma for 1-3 distances of 0.002
4.a Aromatic/amide H refined with riding coordinates:
 C00K(H00K), C00N(H00N), C00O(H00O), C00P(H00P), C00R(H00R), C00W(H00W),
 C00X(H00X), C00Y(H00Y), C00Z(H00Z), C012(H012), C013(H013), C016(H016),
 C018(H018), C019(H019), C01A(H01A), C01B(H01B), C01C(H01C)
;
_smtbx_masks_void_probe_radius 1.2
_smtbx_masks_void_truncation_radius 1.2
_olex2_submission_special_instructions 'No special instructions were received'
_oxdiff_exptl_absorpt_empirical_details
;
Empirical correction (ABSPACK) includes:
- Absorption correction using spherical harmonics
- Frame scaling
;
_oxdiff_exptl_absorpt_empirical_full_max 2.223
_oxdiff_exptl_absorpt_empirical_full_min 0.479

loop_
_space_group_symop_operation_xyz
'x, y, z'
'-x, y, -z+1/2'
'x+1/2, y+1/2, z'
'-x+1/2, y+1/2, -z+1/2'
'-x, -y, -z'
'x, -y, z-1/2'
'-x+1/2, -y+1/2, -z'
'x+1/2, -y+1/2, z-1/2'

loop_
_atom_site_label
_atom_site_type_symbol
_atom_site_fract_x
_atom_site_fract_y
_atom_site_fract_z
_atom_site_U_iso_or_equiv
_atom_site_adp_type
_atom_site_occupancy
_atom_site_site_symmetry_order
_atom_site_calc_flag
_atom_site_refinement_flags_posn
_atom_site_refinement_flags_adp
_atom_site_refinement_flags_occupancy
_atom_site_disorder_assembly
_atom_site_disorder_group
Zn01 Zn 0.51070(2) 0.11427(2) 0.33173(3) 0.02055(18) Uani 1 1 d . U . . .
Zn02 Zn 0.5000 0.61392(3) 0.2500 0.0574(3) Uani 1 2 d S TU P . .
O003 O 0.49246(11) 0.19713(9) 0.30946(14) 0.0266(5) Uani 1 1 d . U . . .
O004 O 0.92443(10) 0.59836(10) 0.31859(15) 0.0278(5) Uani 1 1 d . U . . .
O005 O 0.90984(10) 0.63092(10) 0.20304(14) 0.0266(5) Uani 1 1 d . U . . .
O006 O 0.52207(10) 1.03080(9) 0.30724(15) 0.0281(5) Uani 1 1 d . U . . .
N007 N 0.53645(13) 0.11407(11) 0.44094(18) 0.0261(6) Uani 1 1 d . U . . .
N008 N 0.56193(12) 0.67556(12) 0.25990(18) 0.0280(7) Uani 1 1 d . U . . .
N00A N 0.56186(14) 0.08644(13) 0.55605(17) 0.0316(7) Uani 1 1 d . U . . .
N00B N 0.56164(13) 0.55260(12) 0.2589(2) 0.0335(7) Uani 1 1 d . U . . .
C00C C 0.5000 0.22204(19) 0.2500 0.0230(10) Uani 1 2 d S TU P . .
C00D C 0.5000 0.28530(19) 0.2500 0.0263(10) Uani 1 2 d S TU P . .
C00E C 0.5000 0.8235(2) 0.2500 0.0274(11) Uani 1 2 d S TU P . .
C00F C 0.5000 1.00626(19) 0.2500 0.0224(10) Uani 1 2 d S TU P . .
C00G C 0.55308(15) 0.73263(14) 0.2604(2) 0.0269(8) Uani 1 1 d . U . . .
C00H C 0.89282(16) 0.61582(13) 0.2629(2) 0.0270(8) Uani 1 1 d . U . . .
C00I C 0.5000 0.4040(2) 0.2500 0.0339(10) Uani 1 2 d S TU P . .
C00J C 0.5000 0.94261(18) 0.2500 0.0242(10) Uani 1 2 d S TU P . .
C00K C 0.5008(2) 0.02125(17) 0.4757(2) 0.0398(10) Uani 1 1 d . U . . .
H00K H 0.4791 0.0171 0.4288 0.048 Uiso 1 1 calc R U . . .
C00L C 0.5000 0.76068(19) 0.2500 0.0262(10) Uani 1 2 d S TU P . .
C00M C 0.53356(15) 0.07306(15) 0.4902(2) 0.0280(8) Uani 1 1 d . U . . .
C00N C 0.60812(15) 0.76170(15) 0.2706(2) 0.0315(8) Uani 1 1 d . U . . .
H00N H 0.6142 0.8016 0.2739 0.038 Uiso 1 1 calc R U . . .
C00O C 0.64919(17) 0.72061(15) 0.2745(2) 0.0342(9) Uani 1 1 d . U . . .
H00O H 0.6895 0.7264 0.2805 0.041 Uiso 1 1 calc R U . . .
C00P C 0.52152(17) 0.85354(16) 0.3137(2) 0.0335(8) Uani 1 1 d . U . . .
H00P H 0.5352 0.8337 0.3575 0.040 Uiso 1 1 calc R U . . .
C00Q C 0.82912(16) 0.61632(14) 0.2647(2) 0.0301(8) Uani 1 1 d . U . . .
C00R C 0.52257(16) 0.91256(15) 0.3122(2) 0.0298(8) Uani 1 1 d . U . . .
H00R H 0.5390 0.9328 0.3544 0.036 Uiso 1 1 calc R U . . .
C00S C 0.62014(15) 0.66709(15) 0.2678(2) 0.0287(8) Uani 1 1 d . U . . .
C00T C 0.58587(18) 0.13899(16) 0.5489(2) 0.0353(9) Uani 1 1 d . U . . .
C00U C 0.57041(17) 0.15670(15) 0.4771(2) 0.0320(8) Uani 1 1 d . U . . .
C00V C 0.71117(17) 0.61485(14) 0.2698(3) 0.0348(9) Uani 1 1 d . U . . .
C00W C 0.4923(2) 0.37459(16) 0.3131(3) 0.0449(10) Uani 1 1 d . U . . .
H00W H 0.4866 0.3949 0.3566 0.054 Uiso 1 1 calc R U . . .
C00X C 0.73375(17) 0.6324(2) 0.2062(3) 0.0411(10) Uani 1 1 d . U . . .
H00X H 0.7089 0.6435 0.1639 0.049 Uiso 1 1 calc R U . . .
C00Y C 0.4927(2) 0.31535(16) 0.3141(2) 0.0408(10) Uani 1 1 d . U . . .
H00Y H 0.4880 0.2955 0.3582 0.049 Uiso 1 1 calc R U . . .
C00Z C 0.80690(18) 0.59979(19) 0.3290(2) 0.0392(9) Uani 1 1 d . U . . .
H00Z H 0.8317 0.5891 0.3715 0.047 Uiso 1 1 calc R U . . .
C010 C 0.64739(16) 0.61407(14) 0.2688(3) 0.0330(9) Uani 1 1 d . U . . .
C011 C 0.55319(16) 0.49533(15) 0.2576(3) 0.0370(10) Uani 1 1 d . U . . .
C012 C 0.79272(16) 0.63335(18) 0.2050(2) 0.0378(9) Uani 1 1 d . U . . .
H012 H 0.8080 0.6461 0.1620 0.045 Uiso 1 1 calc R U . . .
C013 C 0.74775(17) 0.59926(18) 0.3297(3) 0.0399(9) Uani 1 1 d . U . . .
H013 H 0.7325 0.5877 0.3732 0.048 Uiso 1 1 calc R U . . .
C014 C 0.5000 0.4675(2) 0.2500 0.0329(12) Uani 1 2 d S TU P . .
C015 C 0.61963(16) 0.56112(15) 0.2654(3) 0.0363(9) Uani 1 1 d . U . . .
C016 C 0.60759(18) 0.46694(17) 0.2622(3) 0.0520(13) Uani 1 1 d . U . . .
H016 H 0.6132 0.4270 0.2610 0.062 Uiso 1 1 calc R U . . .
C018 C 0.64911(17) 0.50646(16) 0.2686(3) 0.0483(12) Uani 1 1 d . U . . .
H018 H 0.6893 0.5001 0.2740 0.058 Uiso 1 1 calc R U . . .
C019 C 0.5887(2) 0.20873(18) 0.4516(3) 0.0530(13) Uani 1 1 d . U . . .
H019 H 0.5798 0.2203 0.4018 0.064 Uiso 1 1 calc R U . . .
C01A C 0.6171(2) 0.1744(2) 0.6014(3) 0.0535(13) Uani 1 1 d . U . . .
H01A H 0.6265 0.1630 0.6512 0.064 Uiso 1 1 calc R U . . .
C01B C 0.6204(3) 0.2422(2) 0.5028(3) 0.078(2) Uani 1 1 d . U . . .
H01B H 0.6342 0.2777 0.4875 0.094 Uiso 1 1 calc R U . . .
C01C C 0.6331(3) 0.2262(2) 0.5764(3) 0.079(2) Uani 1 1 d . U . . .
H01C H 0.6534 0.2518 0.6101 0.095 Uiso 1 1 calc R U . . .

loop_
_atom_site_aniso_label
_atom_site_aniso_U_11
_atom_site_aniso_U_22
_atom_site_aniso_U_33
_atom_site_aniso_U_23
_atom_site_aniso_U_13
_atom_site_aniso_U_12
Zn01 0.0208(3) 0.0090(3) 0.0322(3) 0.00103(17) 0.0045(2) -0.00046(16)
Zn02 0.0190(4) 0.0112(4) 0.1409(8) 0.000 0.0055(5) 0.000
O003 0.0286(13) 0.0113(11) 0.0404(13) -0.0014(10) 0.0067(10) 0.0000(9)
O004 0.0178(12) 0.0176(11) 0.0474(15) 0.0080(10) 0.0014(10) -0.0020(9)
O005 0.0187(12) 0.0207(12) 0.0412(14) 0.0021(10) 0.0069(10) 0.0050(9)
O006 0.0233(13) 0.0118(11) 0.0482(15) 0.0008(10) 0.0002(10) 0.0015(9)
N007 0.0192(15) 0.0154(14) 0.0429(18) 0.0018(11) -0.0001(12) -0.0019(10)
N008 0.0174(14) 0.0095(13) 0.0577(19) -0.0024(12) 0.0074(13) -0.0004(10)
N00A 0.0341(18) 0.0252(16) 0.0348(16) 0.0061(12) 0.0007(13) -0.0061(13)
N00B 0.0170(15) 0.0109(13) 0.072(2) -0.0002(13) 0.0020(14) 0.0002(11)
C00C 0.017(2) 0.013(2) 0.040(3) 0.000 0.0027(19) 0.000
C00D 0.024(3) 0.012(2) 0.043(3) 0.000 0.003(2) 0.000
C00E 0.018(2) 0.018(2) 0.047(3) 0.000 0.007(2) 0.000
C00F 0.013(2) 0.014(2) 0.040(3) 0.000 0.0034(19) 0.000
C00G 0.0219(18) 0.0103(15) 0.048(2) 0.0007(14) 0.0027(15) -0.0017(12)
C00H 0.0223(18) 0.0157(16) 0.043(2) 0.0010(14) 0.0043(15) 0.0034(12)
C00I 0.017(2) 0.0182(19) 0.066(3) 0.000 0.0028(19) 0.000
C00J 0.021(2) 0.007(2) 0.044(3) 0.000 0.003(2) 0.000
C00K 0.054(3) 0.0235(18) 0.042(2) 0.0032(16) 0.0033(18) -0.0128(17)
C00L 0.022(2) 0.011(2) 0.045(3) 0.000 0.002(2) 0.000
C00M 0.0250(18) 0.0212(17) 0.0392(19) 0.0043(14) 0.0094(15) 0.0034(13)
C00N 0.0210(18) 0.0136(16) 0.060(2) 0.0001(15) 0.0040(16) -0.0021(13)
C00O 0.0236(19) 0.0180(17) 0.061(3) 0.0006(16) 0.0055(17) -0.0017(14)
C00P 0.036(2) 0.0189(18) 0.045(2) 0.0033(15) 0.0017(16) -0.0002(15)
C00Q 0.0192(18) 0.0224(18) 0.048(2) -0.0002(15) 0.0029(15) -0.0002(13)
C00R 0.0268(19) 0.0171(17) 0.044(2) -0.0012(14) -0.0021(15) -0.0013(13)
C00S 0.0202(17) 0.0167(17) 0.048(2) 0.0013(14) -0.0002(15) -0.0005(13)
C00T 0.039(2) 0.0252(19) 0.040(2) -0.0011(15) -0.0022(16) -0.0059(16)
C00U 0.039(2) 0.0192(17) 0.0369(19) 0.0006(14) -0.0009(16) -0.0121(15)
C00V 0.024(2) 0.0129(17) 0.068(3) 0.0004(15) 0.0094(18) 0.0048(13)
C00W 0.061(3) 0.0117(16) 0.064(2) -0.0069(13) 0.0160(19) 0.0039(16)
C00X 0.0199(19) 0.044(2) 0.059(3) 0.0078(19) 0.0023(17) 0.0046(17)
C00Y 0.064(3) 0.0126(18) 0.047(2) 0.0005(15) 0.010(2) 0.0043(17)
C00Z 0.026(2) 0.043(2) 0.049(2) 0.0106(18) 0.0070(17) 0.0023(17)
C010 0.0212(19) 0.0156(17) 0.062(3) -0.0043(15) 0.0041(17) 0.0010(13)
C011 0.0181(19) 0.0132(16) 0.080(3) 0.0027(17) 0.0050(18) 0.0056(13)
C012 0.0203(19) 0.040(2) 0.053(2) 0.0093(19) 0.0041(16) 0.0018(16)
C013 0.021(2) 0.038(2) 0.062(3) 0.0073(19) 0.0124(18) -0.0038(16)
C014 0.022(3) 0.0180(19) 0.059(3) 0.000 0.008(2) 0.000
C015 0.0164(18) 0.0174(18) 0.076(3) 0.0004(17) 0.0083(17) 0.0028(13)
C016 0.028(2) 0.0135(18) 0.115(4) 0.000(2) 0.009(2) 0.0081(15)
C018 0.0176(19) 0.0146(18) 0.113(4) -0.004(2) 0.010(2) 0.0038(14)
C019 0.081(4) 0.026(2) 0.049(3) 0.0054(18) -0.004(2) -0.023(2)
C01A 0.066(3) 0.043(3) 0.046(2) 0.006(2) -0.017(2) -0.022(2)
C01B 0.127(6) 0.041(3) 0.059(3) 0.013(2) -0.026(3) -0.055(3)
C01C 0.115(5) 0.049(3) 0.061(3) 0.005(2) -0.036(3) -0.047(3)

loop_
_atom_type_symbol
_atom_type_description
_atom_type_scat_dispersion_real
_atom_type_scat_dispersion_imag
_atom_type_scat_source
C C 0.0137 0.0067 'International Tables Vol C Tables 4.2.6.8 and 6.1.1.4'
H H 0.0000 0.0000 'International Tables Vol C Tables 4.2.6.8 and 6.1.1.4'
N N 0.0241 0.0134 'International Tables Vol C Tables 4.2.6.8 and 6.1.1.4'
O O 0.0389 0.0241 'International Tables Vol C Tables 4.2.6.8 and 6.1.1.4'
Zn Zn -2.7473 0.5279 'International Tables Vol C Tables 4.2.6.8 and 6.1.1.4'

loop_
_geom_angle_atom_site_label_1
_geom_angle_atom_site_label_2
_geom_angle_atom_site_label_3
_geom_angle
_geom_angle_site_symmetry_1
_geom_angle_site_symmetry_3
_geom_angle_publ_flag
O003 Zn01 Zn01 77.94(7) . 2_655 ?
O003 Zn01 O004 88.22(10) . 3_445 ?
O003 Zn01 O005 86.21(10) . 4_645 ?
O003 Zn01 O006 155.82(11) . 1_545 ?
O004 Zn01 Zn01 80.42(8) 3_445 2_655 ?
O004 Zn01 O005 155.62(11) 3_445 4_645 ?
O005 Zn01 Zn01 75.21(7) 4_645 2_655 ?
O006 Zn01 Zn01 77.89(8) 1_545 2_655 ?
O006 Zn01 O004 87.23(10) 1_545 3_445 ?
O006 Zn01 O005 88.20(10) 1_545 4_645 ?
N007 Zn01 Zn01 172.33(9) . 2_655 ?
N007 Zn01 O003 103.48(10) . . ?
N007 Zn01 O004 107.08(11) . 3_445 ?
N007 Zn01 O005 97.29(11) . 4_645 ?
N007 Zn01 O006 100.56(11) . 1_545 ?
N008 Zn02 N008 89.83(16) 2_655 . ?
N00B Zn02 N008 179.51(13) 2_655 . ?
N00B Zn02 N008 179.51(13) . 2_655 ?
N00B Zn02 N008 90.15(12) . . ?
N00B Zn02 N008 90.15(12) 2_655 2_655 ?
N00B Zn02 N00B 89.87(17) 2_655 . ?
C00C O003 Zn01 124.8(2) . . ?
C00H O004 Zn01 121.2(2) . 3 ?
C00H O005 Zn01 126.9(2) . 4_655 ?
C00F O006 Zn01 125.1(2) . 1_565 ?
C00M N007 Zn01 129.8(2) . . ?
C00M N007 C00U 105.7(3) . . ?
C00U N007 Zn01 123.7(2) . . ?
C00G N008 Zn02 126.3(2) . . ?
C00G N008 C00S 107.1(3) . . ?
C00S N008 Zn02 126.6(2) . . ?
C00M N00A C00T 107.0(3) . . ?
C011 N00B Zn02 126.7(2) . . ?
C011 N00B C015 106.7(3) . . ?
C015 N00B Zn02 126.5(2) . . ?
O003 C00C O003 124.9(4) . 2_655 ?
O003 C00C C00D 117.6(2) . . ?
O003 C00C C00D 117.6(2) 2_655 . ?
C00Y C00D C00C 120.4(2) 2_655 . ?
C00Y C00D C00C 120.4(2) . . ?
C00Y C00D C00Y 119.2(5) . 2_655 ?
C00P C00E C00L 120.2(2) . . ?
C00P C00E C00L 120.2(2) 2_655 . ?
C00P C00E C00P 119.5(5) 2_655 . ?
O006 C00F O006 125.2(4) 2_655 . ?
O006 C00F C00J 117.4(2) 2_655 . ?
O006 C00F C00J 117.4(2) . . ?
N008 C00G C00L 126.7(3) . . ?
N008 C00G C00N 109.3(3) . . ?
C00L C00G C00N 124.0(3) . . ?
O004 C00H O005 125.3(3) . . ?
O004 C00H C00Q 118.7(3) . . ?
O005 C00H C00Q 115.9(3) . . ?
C00W C00I C00W 119.6(5) 2_655 . ?
C00W C00I C014 120.2(2) 2_655 . ?
C00W C00I C014 120.2(2) . . ?
C00R C00J C00F 120.5(2) . . ?
C00R C00J C00F 120.6(2) 2_655 . ?
C00R C00J C00R 118.9(4) . 2_655 ?
C00K C00K H00K 118.0 5_656 . ?
C00K C00K C00M 124.1(5) 5_656 . ?
C00M C00K H00K 118.0 . . ?
C00G C00L C00E 118.0(2) 2_655 . ?
C00G C00L C00E 118.0(2) . . ?
C00G C00L C00G 124.0(4) . 2_655 ?
N007 C00M N00A 112.3(3) . . ?
N007 C00M C00K 123.7(3) . . ?
N00A C00M C00K 123.9(3) . . ?
C00G C00N H00N 126.7 . . ?
C00O C00N C00G 106.7(3) . . ?
C00O C00N H00N 126.7 . . ?
C00N C00O H00O 126.5 . . ?
C00N C00O C00S 107.0(3) . . ?
C00S C00O H00O 126.5 . . ?
C00E C00P H00P 120.3 . . ?
C00R C00P C00E 119.5(4) . . ?
C00R C00P H00P 120.3 . . ?
C00Z C00Q C00H 119.2(4) . . ?
C012 C00Q C00H 121.2(4) . . ?
C012 C00Q C00Z 119.6(4) . . ?
C00J C00R H00R 119.4 . . ?
C00P C00R C00J 121.2(3) . . ?
C00P C00R H00R 119.4 . . ?
N008 C00S C00O 109.9(3) . . ?
N008 C00S C010 125.4(3) . . ?
C010 C00S C00O 124.7(3) . . ?
N00A C00T C00U 107.2(3) . . ?
N00A C00T C01A 131.0(4) . . ?
C00U C00T C01A 121.6(4) . . ?
C00T C00U N007 107.7(3) . . ?
C00T C00U C019 121.6(4) . . ?
C019 C00U N007 130.7(4) . . ?
C00X C00V C010 118.1(4) . . ?
C013 C00V C00X 119.0(4) . . ?
C013 C00V C010 122.9(4) . . ?
C00I C00W H00W 119.6 . . ?
C00I C00W C00Y 120.8(4) . . ?
C00Y C00W H00W 119.6 . . ?
C00V C00X H00X 120.1 . . ?
C012 C00X C00V 119.7(4) . . ?
C012 C00X H00X 120.1 . . ?
C00D C00Y H00Y 120.1 . . ?
C00W C00Y C00D 119.8(4) . . ?
C00W C00Y H00Y 120.1 . . ?
C00Q C00Z H00Z 120.6 . . ?
C013 C00Z C00Q 118.9(4) . . ?
C013 C00Z H00Z 120.6 . . ?
C00S C010 C00V 116.4(3) . . ?
C00S C010 C015 125.4(4) . . ?
C015 C010 C00V 118.1(3) . . ?
N00B C011 C014 126.1(3) . . ?
N00B C011 C016 109.4(3) . . ?
C014 C011 C016 124.4(4) . . ?
C00Q C012 C00X 121.0(4) . . ?
C00Q C012 H012 119.5 . . ?
C00X C012 H012 119.5 . . ?
C00V C013 C00Z 121.8(4) . . ?
C00V C013 H013 119.1 . . ?
C00Z C013 H013 119.1 . . ?
C011 C014 C00I 117.8(2) . . ?
C011 C014 C00I 117.8(2) 2_655 . ?
C011 C014 C011 124.4(5) . 2_655 ?
N00B C015 C010 125.9(3) . . ?
N00B C015 C018 109.8(3) . . ?
C010 C015 C018 124.3(3) . . ?
C011 C016 H016 125.8 . . ?
C018 C016 C011 108.4(3) . . ?
C018 C016 H016 125.8 . . ?
C015 C018 H018 127.2 . . ?
C016 C018 C015 105.6(3) . . ?
C016 C018 H018 127.2 . . ?
C00U C019 H019 122.0 . . ?
C01B C019 C00U 116.1(4) . . ?
C01B C019 H019 122.0 . . ?
C00T C01A H01A 121.9 . . ?
C01C C01A C00T 116.2(4) . . ?
C01C C01A H01A 121.9 . . ?
C019 C01B H01B 118.7 . . ?
C019 C01B C01C 122.6(4) . . ?
C01C C01B H01B 118.7 . . ?
C01A C01C C01B 121.7(4) . . ?
C01A C01C H01C 119.1 . . ?
C01B C01C H01C 119.1 . . ?

loop_
_geom_bond_atom_site_label_1
_geom_bond_atom_site_label_2
_geom_bond_distance
_geom_bond_site_symmetry_2
_geom_bond_publ_flag
Zn01 Zn01 2.9730(10) 2_655 ?
Zn01 O003 2.027(2) . ?
Zn01 O004 2.049(2) 3_445 ?
Zn01 O005 2.080(2) 4_645 ?
Zn01 O006 2.039(2) 1_545 ?
Zn01 N007 2.018(3) . ?
Zn02 N008 2.048(3) . ?
Zn02 N008 2.048(3) 2_655 ?
Zn02 N00B 2.038(3) 2_655 ?
Zn02 N00B 2.038(3) . ?
O003 C00C 1.266(3) . ?
O004 Zn01 2.049(2) 3 ?
O004 C00H 1.258(5) . ?
O005 Zn01 2.080(2) 4_655 ?
O005 C00H 1.259(5) . ?
O006 Zn01 2.039(2) 1_565 ?
O006 C00F 1.253(3) . ?
N007 C00M 1.328(5) . ?
N007 C00U 1.399(4) . ?
N008 C00G 1.359(4) . ?
N008 C00S 1.374(5) . ?
N00A C00M 1.343(5) . ?
N00A C00T 1.372(5) . ?
N00B C011 1.362(5) . ?
N00B C015 1.369(5) . ?
C00C O003 1.266(3) 2_655 ?
C00C C00D 1.488(6) . ?
C00D C00Y 1.397(5) . ?
C00D C00Y 1.397(5) 2_655 ?
C00E C00L 1.477(6) . ?
C00E C00P 1.406(5) . ?
C00E C00P 1.406(5) 2_655 ?
C00F O006 1.253(3) 2_655 ?
C00F C00J 1.498(6) . ?
C00G C00L 1.405(4) . ?
C00G C00N 1.456(5) . ?
C00H C00Q 1.502(5) . ?
C00I C00W 1.377(5) 2_655 ?
C00I C00W 1.377(5) . ?
C00I C014 1.493(7) . ?
C00J C00R 1.391(4) 2_655 ?
C00J C00R 1.391(4) . ?
C00K C00K 1.341(8) 5_656 ?
C00K H00K 0.9500 . ?
C00K C00M 1.450(5) . ?
C00L C00G 1.405(4) 2_655 ?
C00N H00N 0.9500 . ?
C00N C00O 1.363(5) . ?
C00O H00O 0.9500 . ?
C00O C00S 1.431(5) . ?
C00P H00P 0.9500 . ?
C00P C00R 1.389(5) . ?
C00Q C00Z 1.397(6) . ?
C00Q C012 1.366(6) . ?
C00R H00R 0.9500 . ?
C00S C010 1.402(5) . ?
C00T C00U 1.385(5) . ?
C00T C01A 1.411(6) . ?
C00U C019 1.396(5) . ?
C00V C00X 1.396(6) . ?
C00V C010 1.498(5) . ?
C00V C013 1.362(6) . ?
C00W H00W 0.9500 . ?
C00W C00Y 1.394(5) . ?
C00X H00X 0.9500 . ?
C00X C012 1.390(5) . ?
C00Y H00Y 0.9500 . ?
C00Z H00Z 0.9500 . ?
C00Z C013 1.392(6) . ?
C010 C015 1.404(5) . ?
C011 C014 1.404(4) . ?
C011 C016 1.437(5) . ?
C012 H012 0.9500 . ?
C013 H013 0.9500 . ?
C014 C011 1.404(4) 2_655 ?
C015 C018 1.459(5) . ?
C016 H016 0.9500 . ?
C016 C018 1.343(6) . ?
C018 H018 0.9500 . ?
C019 H019 0.9500 . ?
C019 C01B 1.374(6) . ?
C01A H01A 0.9500 . ?
C01A C01C 1.368(7) . ?
C01B H01B 0.9500 . ?
C01B C01C 1.397(8) . ?
C01C H01C 0.9500 . ?

loop_
_geom_torsion_atom_site_label_1
_geom_torsion_atom_site_label_2
_geom_torsion_atom_site_label_3
_geom_torsion_atom_site_label_4
_geom_torsion
_geom_torsion_site_symmetry_1
_geom_torsion_site_symmetry_2
_geom_torsion_site_symmetry_3
_geom_torsion_site_symmetry_4
_geom_torsion_publ_flag
Zn01 O003 C00C O003 16.63(12) . . . 2_655 ?
Zn01 O003 C00C C00D -163.37(12) . . . . ?
Zn01 O004 C00H O005 18.9(5) 3 . . . ?
Zn01 O004 C00H C00Q -164.6(2) 3 . . . ?
Zn01 O005 C00H O004 15.8(5) 4_655 . . . ?
Zn01 O005 C00H C00Q -160.9(2) 4_655 . . . ?
Zn01 O006 C00F O006 15.91(12) 1_565 . . 2_655 ?
Zn01 O006 C00F C00J -164.09(12) 1_565 . . . ?
Zn01 N007 C00M N00A 171.9(2) . . . . ?
Zn01 N007 C00M C00K -11.4(5) . . . . ?
Zn01 N007 C00U C00T -172.2(3) . . . . ?
Zn01 N007 C00U C019 7.1(7) . . . . ?
Zn02 N008 C00G C00L -3.9(5) . . . . ?
Zn02 N008 C00G C00N 178.3(3) . . . . ?
Zn02 N008 C00S C00O -178.8(3) . . . . ?
Zn02 N008 C00S C010 1.4(6) . . . . ?
Zn02 N00B C011 C014 -0.1(6) . . . . ?
Zn02 N00B C011 C016 177.5(3) . . . . ?
Zn02 N00B C015 C010 1.6(7) . . . . ?
Zn02 N00B C015 C018 -178.6(3) . . . . ?
O003 C00C C00D C00Y -179.1(3) . . . 2_655 ?
O003 C00C C00D C00Y 0.9(3) . . . . ?
O003 C00C C00D C00Y -179.1(3) 2_655 . . . ?
O003 C00C C00D C00Y 0.9(3) 2_655 . . 2_655 ?
O004 C00H C00Q C00Z 2.8(5) . . . . ?
O004 C00H C00Q C012 -178.2(3) . . . . ?
O005 C00H C00Q C00Z 179.6(3) . . . . ?
O005 C00H C00Q C012 -1.3(5) . . . . ?
O006 C00F C00J C00R -178.5(2) . . . 2_655 ?
O006 C00F C00J C00R -178.5(2) 2_655 . . . ?
O006 C00F C00J C00R 1.5(2) 2_655 . . 2_655 ?
O006 C00F C00J C00R 1.5(2) . . . . ?
N007 C00U C019 C01B 177.6(5) . . . . ?
N008 C00G C00L C00E -177.9(3) . . . . ?
N008 C00G C00L C00G 2.1(3) . . . 2_655 ?
N008 C00G C00N C00O 1.3(5) . . . . ?
N008 C00S C010 C00V 173.6(4) . . . . ?
N008 C00S C010 C015 -3.0(7) . . . . ?
N00A C00T C00U N007 0.2(5) . . . . ?
N00A C00T C00U C019 -179.2(4) . . . . ?
N00A C00T C01A C01C -177.2(6) . . . . ?
N00B C011 C014 C00I -180.0(3) . . . . ?
N00B C011 C014 C011 0.0(3) . . . 2_655 ?
N00B C011 C016 C018 1.9(6) . . . . ?
N00B C015 C018 C016 1.3(6) . . . . ?
C00C C00D C00Y C00W -179.4(3) . . . . ?
C00E C00P C00R C00J 3.4(5) . . . . ?
C00F C00J C00R C00P 178.3(3) . . . . ?
C00G N008 C00S C00O 0.8(4) . . . . ?
C00G N008 C00S C010 -179.0(4) . . . . ?
C00G C00N C00O C00S -0.7(5) . . . . ?
C00H C00Q C00Z C013 -178.7(4) . . . . ?
C00H C00Q C012 C00X 178.3(4) . . . . ?
C00I C00W C00Y C00D -1.1(7) . . . . ?
C00K C00K C00M N007 177.6(5) 5_656 . . . ?
C00K C00K C00M N00A -6.1(8) 5_656 . . . ?
C00L C00E C00P C00R 178.3(3) . . . . ?
C00L C00G C00N C00O -176.5(3) . . . . ?
C00M N007 C00U C00T -1.0(4) . . . . ?
C00M N007 C00U C019 178.3(5) . . . . ?
C00M N00A C00T C00U 0.7(5) . . . . ?
C00M N00A C00T C01A 175.9(5) . . . . ?
C00N C00G C00L C00E -0.5(4) . . . . ?
C00N C00G C00L C00G 179.5(4) . . . 2_655 ?
C00N C00O C00S N008 0.0(5) . . . . ?
C00N C00O C00S C010 179.8(4) . . . . ?
C00O C00S C010 C00V -6.2(6) . . . . ?
C00O C00S C010 C015 177.2(4) . . . . ?
C00P C00E C00L C00G -63.5(3) . . . . ?
C00P C00E C00L C00G 116.5(3) . . . 2_655 ?
C00P C00E C00L C00G 116.5(3) 2_655 . . . ?
C00P C00E C00L C00G -63.5(3) 2_655 . . 2_655 ?
C00P C00E C00P C00R -1.7(3) 2_655 . . . ?
C00Q C00Z C013 C00V -0.6(7) . . . . ?
C00R C00J C00R C00P -1.7(3) 2_655 . . . ?
C00S N008 C00G C00L 176.4(3) . . . . ?
C00S N008 C00G C00N -1.3(4) . . . . ?
C00S C010 C015 N00B 1.4(8) . . . . ?
C00S C010 C015 C018 -178.3(5) . . . . ?
C00T N00A C00M N007 -1.4(4) . . . . ?
C00T N00A C00M C00K -178.1(4) . . . . ?
C00T C00U C019 C01B -3.1(8) . . . . ?
C00T C01A C01C C01B -1.5(11) . . . . ?
C00U N007 C00M N00A 1.5(4) . . . . ?
C00U N007 C00M C00K 178.2(4) . . . . ?
C00U C00T C01A C01C -2.6(8) . . . . ?
C00U C019 C01B C01C -0.9(11) . . . . ?
C00V C00X C012 C00Q 1.4(7) . . . . ?
C00V C010 C015 N00B -175.2(4) . . . . ?
C00V C010 C015 C018 5.1(7) . . . . ?
C00W C00I C00W C00Y 0.6(3) 2_655 . . . ?
C00W C00I C014 C011 99.1(3) . . . . ?
C00W C00I C014 C011 -80.9(3) . . . 2_655 ?
C00W C00I C014 C011 99.1(3) 2_655 . . 2_655 ?
C00W C00I C014 C011 -80.9(3) 2_655 . . . ?
C00X C00V C010 C00S -70.3(5) . . . . ?
C00X C00V C010 C015 106.6(5) . . . . ?
C00X C00V C013 C00Z -0.6(6) . . . . ?
C00Y C00D C00Y C00W 0.6(3) 2_655 . . . ?
C00Z C00Q C012 C00X -2.6(6) . . . . ?
C010 C00V C00X C012 -179.7(4) . . . . ?
C010 C00V C013 C00Z 179.3(4) . . . . ?
C010 C015 C018 C016 -178.9(5) . . . . ?
C011 N00B C015 C010 -179.9(5) . . . . ?
C011 N00B C015 C018 -0.2(5) . . . . ?
C011 C016 C018 C015 -1.9(6) . . . . ?
C012 C00Q C00Z C013 2.2(6) . . . . ?
C013 C00V C00X C012 0.3(6) . . . . ?
C013 C00V C010 C00S 109.7(5) . . . . ?
C013 C00V C010 C015 -73.4(6) . . . . ?
C014 C00I C00W C00Y -179.4(3) . . . . ?
C014 C011 C016 C018 179.5(4) . . . . ?
C015 N00B C011 C014 -178.5(4) . . . . ?
C015 N00B C011 C016 -1.0(5) . . . . ?
C016 C011 C014 C00I 2.8(6) . . . . ?
C016 C011 C014 C011 -177.2(6) . . . 2_655 ?
C019 C01B C01C C01A 3.3(13) . . . . ?
C01A C00T C00U N007 -175.6(4) . . . . ?
C01A C00T C00U C019 5.0(7) . . . . ?

loop_
_smtbx_masks_void_nr
_smtbx_masks_void_average_x
_smtbx_masks_void_average_y
_smtbx_masks_void_average_z
_smtbx_masks_void_volume
_smtbx_masks_void_count_electrons
_smtbx_masks_void_content
1 -0.114 -0.734 -0.943 6082.0 1300.5 ?
